data_9005117
loop_
_publ_author_name
'Stuckenschmidt, E.'
'Kassner, D.'
'Joswig, W.'
'Baur, W. H.'

_publ_section_title
;
 Flexibility and distortion of the collapsible framework
 of NAT topology: the crystal structure of NH4-exchanged natrolite
;
_journal_name_full 'European Journal of Mineralogy'
_journal_page_first 1229
_journal_page_last 1240
_journal_volume 4
_journal_year 1992
_chemical_formula_sum 'Al2 H8 N2 O10 Si3'
_chemical_name_mineral 'Natrolite-NH4 exchanged'
_symmetry_space_group_name_H-M 'C 1 1 21'
_cell_angle_alpha 90
_cell_angle_beta 90
_cell_angle_gamma 90.0
_cell_length_a 17.899
_cell_length_b 18.390
_cell_length_c 6.529
_cell_formula_units_Z 8
_cell_volume 2149.103
_database_code_amcsd 0006462
_exptl_crystal_density_diffrn 2.066
_cod_original_formula_sum 'Si3 Al2 O10 N2 H8'
_cod_database_code 9005117

loop_
_space_group_symop_operation_xyz
x,y,z
1/2+x,1/2+y,z
-x,1/2-y,1/2+z
1/2-x,-y,1/2+z

loop_
_atom_site_label
_atom_site_fract_x
_atom_site_fract_y
_atom_site_fract_z
_atom_site_U_iso_or_equiv
Si11 0.49966 0.49286 0.00070 0.00880
Si13 0.25710 0.75007 0.74960 0.01030
Si21 0.34558 0.28565 0.62550 0.00810
Si22 0.64876 0.71517 0.62450 0.00770
Si23 0.40258 0.53316 0.37310 0.00840
Si24 0.09972 0.96398 0.37420 0.00920
Al11 0.46489 0.40239 0.61690 0.00810
Al12 0.53541 0.59234 0.61700 0.00820
Al13 0.28664 0.65342 0.36450 0.00860
Al14 0.21584 0.84406 0.36530 0.00860
O11 0.51160 0.56290 0.85790 0.01520
O12 0.48390 0.41910 0.87260 0.01420
O13 0.26870 0.67720 0.61960 0.01790
O14 0.24090 0.82110 0.61460 0.01870
O21 0.42970 0.31470 0.58700 0.01120
O22 0.56520 0.68200 0.62800 0.01020
O23 0.31840 0.56350 0.35690 0.01200
O24 0.18430 0.93350 0.36040 0.01200
O31 0.40150 0.46550 0.52750 0.01700
O32 0.60220 0.53820 0.50540 0.01850
O33 0.64960 0.78720 0.75830 0.01620
O34 0.35050 0.21790 0.78050 0.01310
O41 0.29550 0.34870 0.72270 0.01630
O42 0.70720 0.65610 0.70490 0.01630
O43 0.46040 0.59480 0.44800 0.01250
O44 0.54390 0.40520 0.46880 0.01760
O51 0.31320 0.26130 0.39980 0.01590
O52 0.66740 0.73340 0.38030 0.01420
O53 0.57480 0.48290 0.14140 0.01900
O54 0.42640 0.50640 0.14760 0.01700
N1 0.44740 0.28520 0.09000 0.02030
H11 0.42500 0.28700 0.22400 0.02030
H12 0.45400 0.33530 0.05400 0.02030
H13 0.49500 0.26400 0.09100 0.02030
H14 0.41500 0.26100 0.00100 0.02030
N2 0.47410 0.81040 0.65120 0.02040
H21 0.50900 0.83700 0.74000 0.02040
H22 0.45400 0.84000 0.54700 0.02040
H23 0.42900 0.78900 0.71900 0.02040
H24 0.49500 0.77100 0.58300 0.02040
N3 0.72080 0.44380 0.89470 0.03010
H31 0.73100 0.41000 0.78600 0.03010
H32 0.72500 0.42200 1.02700 0.03010
H33 0.75200 0.48600 0.88600 0.03010
H34 0.67100 0.46100 0.86300 0.03010
N4 0.29400 0.54370 0.86400 0.03800
H41 0.27700 0.57600 0.76200 0.03800
H42 0.33400 0.51600 0.81700 0.03800
H43 0.30900 0.57100 0.97800 0.03800
H44 0.25200 0.51400 0.90900 0.03800

loop_
_cod_related_entry_id
_cod_related_entry_database
_cod_related_entry_code
1 AMCSD 0006462
